data_2217589
loop_
_publ_author_name
'Hongyun Wang'
'Handong Yin'
'Yuying Sun'

_publ_section_title
;
 2-(Ethoxycarbonyl)quinolinium
 butyltrichlorido(quinoline-2-carboxylato-\k^2^<i>N</i>,<i>O</i>)stannate(IV)
;
_journal_coeditor_code NC2083
_journal_issue 2
_journal_name_full 'Acta Crystallographica Section E'
_journal_page_first m272
_journal_page_last m272
_journal_paper_doi 10.1107/S1600536807067566
_journal_volume 64
_journal_year 2008
_chemical_formula_iupac '(C12 H12 N O2) [Sn (C4 H9) (C10 H6 N O2) Cl3]'
_chemical_formula_moiety 'C14 H15 Cl3 N O2 Sn, C12 H12 N O2'
_chemical_formula_sum 'C26 H27 Cl3 N2 O4 Sn'
_chemical_formula_weight 656.54
_chemical_name_systematic
;
2-(Ethoxycarbonyl)quinolinium
butyltrichlorido(quinoline-2-carboxylato-\k^2^N,O)tin(IV)
;
_space_group_IT_number 14
_symmetry_cell_setting monoclinic
_symmetry_space_group_name_Hall '-P 2ybc'
_symmetry_space_group_name_H-M 'P 1 21/c 1'
_atom_sites_solution_hydrogens geom
_atom_sites_solution_primary direct
_atom_sites_solution_secondary difmap
_audit_creation_method SHELXL-97
_cell_angle_alpha 90.00
_cell_angle_beta 93.898(2)
_cell_angle_gamma 90.00
_cell_formula_units_Z 4
_cell_length_a 13.6828(18)
_cell_length_b 11.0449(15)
_cell_length_c 18.598(2)
_cell_measurement_reflns_used 2742
_cell_measurement_temperature 293(2)
_cell_measurement_theta_max 20.38
_cell_measurement_theta_min 2.15
_cell_volume 2804.1(6)
_computing_cell_refinement 'SMART (Siemens, 1996)'
_computing_data_collection 'SMART (Siemens, 1996)'
_computing_data_reduction 'SAINT (Siemens, 1996)'
_computing_molecular_graphics 'SHELXTL (Sheldrick, 1997b)'
_computing_publication_material 'SHELXTL (Sheldrick, 1997b)'
_computing_structure_refinement 'SHELXL97 (Sheldrick, 1997a)'
_computing_structure_solution 'SHELXS97 (Sheldrick, 1997a)'
_diffrn_ambient_temperature 293(2)
_diffrn_measured_fraction_theta_full 1.000
_diffrn_measured_fraction_theta_max 1.000
_diffrn_measurement_device_type 'Bruker SMART CCD area-detector'
_diffrn_measurement_method '\f and \w'
_diffrn_radiation_monochromator graphite
_diffrn_radiation_source 'fine-focus sealed tube'
_diffrn_radiation_type MoK\a
_diffrn_radiation_wavelength 0.71073
_diffrn_reflns_av_R_equivalents 0.0496
_diffrn_reflns_av_sigmaI/netI 0.0699
_diffrn_reflns_limit_h_max 12
_diffrn_reflns_limit_h_min -16
_diffrn_reflns_limit_k_max 13
_diffrn_reflns_limit_k_min -13
_diffrn_reflns_limit_l_max 22
_diffrn_reflns_limit_l_min -18
_diffrn_reflns_number 13504
_diffrn_reflns_theta_full 25.01
_diffrn_reflns_theta_max 25.01
_diffrn_reflns_theta_min 1.49
_exptl_absorpt_coefficient_mu 1.231
_exptl_absorpt_correction_T_max 0.8765
_exptl_absorpt_correction_T_min 0.6196
_exptl_absorpt_correction_type multi-scan
_exptl_absorpt_process_details '(SADABS; Sheldrick, 1996)'
_exptl_crystal_colour colourless
_exptl_crystal_density_diffrn 1.555
_exptl_crystal_density_method 'not measured'
_exptl_crystal_description block
_exptl_crystal_F_000 1320
_exptl_crystal_size_max 0.43
_exptl_crystal_size_mid 0.25
_exptl_crystal_size_min 0.11
_refine_diff_density_max 0.636
_refine_diff_density_min -0.407
_refine_ls_extinction_method none
_refine_ls_goodness_of_fit_ref 1.004
_refine_ls_hydrogen_treatment constr
_refine_ls_matrix_type full
_refine_ls_number_parameters 328
_refine_ls_number_reflns 4942
_refine_ls_number_restraints 15
_refine_ls_restrained_S_all 1.009
_refine_ls_R_factor_all 0.0988
_refine_ls_R_factor_gt 0.0455
_refine_ls_shift/su_max 0.000
_refine_ls_shift/su_mean 0.000
_refine_ls_structure_factor_coef Fsqd
_refine_ls_weighting_details 'calc w=1/[\s^2^(Fo^2^)+(0.064P)^2^] where P=(Fo^2^+2Fc^2^)/3'
_refine_ls_weighting_scheme calc
_refine_ls_wR_factor_gt 0.0997
_refine_ls_wR_factor_ref 0.1317
_reflns_number_gt 2884
_reflns_number_total 4942
_reflns_threshold_expression I>2\s(I)
_cod_data_source_file nc2083.cif
_cod_data_source_block I
_cod_depositor_comments
;
The following automatic conversions were performed:
'_symmetry_cell_setting' value 'Monoclinic' changed to 'monoclinic'
according to '/home/saulius/struct/CIF-dictionaries/cif_core.dic'
dictionary named 'cif_core.dic' version 2.4.1 from 2010-06-29.

Automatic conversion script
Id: cif_fix_enum 1527 2010-12-29 10:47:43Z saulius 

The following automatic conversions were performed:

'_symmetry_cell_setting' value 'Monoclinic' changed to 'monoclinic'
according to /home/saulius/struct/CIF-dictionaries/cif_core.dic
dictionary named 'cif_core.dic' version 2.4.1 from 2010-06-29.

Automatic conversion script
Id: cif_fix_values 1715 2011-07-08 13:25:40Z adriana 
;
_cod_original_sg_symbol_H-M 'P 21/c'
_cod_database_code 2217589
_cod_database_fobs_code 2217589

loop_
_symmetry_equiv_pos_as_xyz
'x, y, z'
'-x, y+1/2, -z+1/2'
'-x, -y, -z'
'x, -y-1/2, z-1/2'

loop_
_atom_site_type_symbol
_atom_site_label
_atom_site_fract_x
_atom_site_fract_y
_atom_site_fract_z
_atom_site_U_iso_or_equiv
_atom_site_adp_type
_atom_site_calc_flag
_atom_site_refinement_flags
_atom_site_occupancy
_atom_site_disorder_assembly
_atom_site_disorder_group
Sn Sn1 0.69831(3) 0.03081(4) 0.28168(2) 0.04929(18) Uani d . 1 B .
Cl Cl1 0.74131(13) -0.15041(15) 0.35719(8) 0.0612(5) Uani d . 1 . .
Cl Cl2 0.82158(17) -0.01177(16) 0.19623(10) 0.0823(7) Uani d . 1 . .
Cl Cl3 0.65882(15) 0.23171(16) 0.23224(10) 0.0769(6) Uani d . 1 . .
O O1 0.8168(3) 0.1091(4) 0.3402(2) 0.0581(12) Uani d . 1 . .
O O2 0.8843(4) 0.1604(5) 0.4467(3) 0.0805(15) Uani d . 1 . .
N N1 0.6386(4) 0.1089(4) 0.3890(2) 0.0458(12) Uani d . 1 . .
C C1 0.8125(5) 0.1382(5) 0.4063(4) 0.0512(16) Uani d . 1 . .
C C2 0.7123(5) 0.1434(5) 0.4343(3) 0.0470(15) Uani d . 1 . .
C C3 0.6989(6) 0.1831(6) 0.5037(3) 0.0617(18) Uani d . 1 . .
H H3 0.7526 0.2064 0.5339 0.074 Uiso calc R 1 . .
C C4 0.6076(6) 0.1880(6) 0.5275(4) 0.072(2) Uani d . 1 . .
H H4 0.5983 0.2139 0.5742 0.087 Uiso calc R 1 . .
C C5 0.5276(5) 0.1540(6) 0.4815(4) 0.0591(18) Uani d . 1 . .
C C6 0.5443(5) 0.1167(5) 0.4111(3) 0.0497(16) Uani d . 1 . .
C C7 0.4649(5) 0.0865(7) 0.3630(4) 0.076(2) Uani d . 1 . .
H H7 0.4755 0.0634 0.3161 0.092 Uiso calc R 1 . .
C C8 0.3722(6) 0.0909(8) 0.3852(5) 0.093(3) Uani d . 1 . .
H H8 0.3195 0.0703 0.3533 0.112 Uiso calc R 1 . .
C C9 0.3554(7) 0.1265(8) 0.4561(6) 0.093(3) Uani d . 1 . .
H H9 0.2921 0.1281 0.4714 0.111 Uiso calc R 1 . .
C C10 0.4302(7) 0.1574(7) 0.5005(5) 0.082(3) Uani d . 1 . .
H H10 0.4178 0.1827 0.5468 0.099 Uiso calc R 1 . .
C C11 0.5827(6) -0.0718(7) 0.2273(4) 0.093(3) Uani d D 1 . .
H H11A 0.6106 -0.1407 0.2037 0.111 Uiso calc PR 0.57 A 1
H H11B 0.5396 -0.1023 0.2625 0.111 Uiso calc PR 0.57 A 1
H H11C 0.6017 -0.1564 0.2288 0.111 Uiso d PR 0.43 A 2
H H11D 0.5249 -0.0640 0.2544 0.111 Uiso d PR 0.43 A 2
C C12 0.5211(17) 0.0064(16) 0.1694(10) 0.120(6) Uiso d PD 0.57 B 1
H H12A 0.4823 0.0644 0.1943 0.144 Uiso calc PR 0.57 B 1
H H12B 0.5659 0.0516 0.1414 0.144 Uiso calc PR 0.57 B 1
C C13 0.4535(16) -0.0666(17) 0.1185(10) 0.144(7) Uiso d PD 0.57 B 1
H H13A 0.3999 -0.1010 0.1433 0.173 Uiso calc PR 0.57 B 1
H H13B 0.4887 -0.1313 0.0962 0.173 Uiso calc PR 0.57 B 1
C C14 0.4166(18) 0.0265(18) 0.0631(12) 0.148(9) Uiso d PD 0.57 B 1
H H14A 0.3730 -0.0118 0.0274 0.222 Uiso calc PR 0.57 B 1
H H14B 0.4712 0.0606 0.0402 0.222 Uiso calc PR 0.57 B 1
H H14C 0.3824 0.0895 0.0865 0.222 Uiso calc PR 0.57 B 1
C C12' 0.553(2) -0.038(3) 0.1457(10) 0.147(12) Uiso d PD 0.43 B 2
H H12C 0.5956 0.0233 0.1271 0.176 Uiso calc PR 0.43 B 2
H H12D 0.5502 -0.1082 0.1143 0.176 Uiso calc PR 0.43 B 2
C C13' 0.451(2) 0.011(3) 0.1610(18) 0.196(16) Uiso d PD 0.43 B 2
H H13C 0.4580 0.0926 0.1803 0.235 Uiso calc PR 0.43 B 2
H H13D 0.4235 -0.0390 0.1974 0.235 Uiso calc PR 0.43 B 2
C C14' 0.379(2) 0.014(3) 0.0927(17) 0.155(13) Uiso d PD 0.43 B 2
H H14D 0.3172 0.0466 0.1048 0.232 Uiso calc PR 0.43 B 2
H H14E 0.3694 -0.0671 0.0746 0.232 Uiso calc PR 0.43 B 2
H H14F 0.4057 0.0633 0.0564 0.232 Uiso calc PR 0.43 B 2
O O3 1.0771(3) 0.3148(4) 0.5369(2) 0.0624(12) Uani d . 1 . .
O O4 1.0959(3) 0.1229(4) 0.4993(2) 0.0598(12) Uani d . 1 . .
N N2 0.9935(4) 0.0470(4) 0.6118(2) 0.0461(12) Uani d . 1 . .
H H2 1.0216 -0.0030 0.5844 0.055 Uiso calc R 1 . .
C C15 1.0645(5) 0.1969(6) 0.5387(3) 0.0506(16) Uani d . 1 . .
C C16 1.0041(4) 0.1641(5) 0.5998(3) 0.0429(14) Uani d . 1 . .
C C17 0.9592(5) 0.2459(6) 0.6425(3) 0.0542(17) Uani d . 1 . .
H H17 0.9642 0.3284 0.6335 0.058(18) Uiso d R 1 . .
C C18 0.9077(5) 0.2060(6) 0.6975(3) 0.0593(18) Uani d . 1 . .
H H18 0.8796 0.2622 0.7272 0.07(2) Uiso d R 1 . .
C C19 0.8962(5) 0.0835(5) 0.7110(3) 0.0487(15) Uani d . 1 . .
C C20 0.9409(5) 0.0006(5) 0.6651(3) 0.0473(16) Uani d . 1 . .
C C21 0.9317(5) -0.1241(6) 0.6754(3) 0.0571(18) Uani d . 1 . .
H H21 0.9631 -0.1785 0.6465 0.07(2) Uiso d R 1 . .
C C22 0.8756(5) -0.1650(7) 0.7282(4) 0.068(2) Uani d . 1 . .
H H22 0.8660 -0.2477 0.7337 0.08(2) Uiso d R 1 . .
C C23 0.8330(6) -0.0833(7) 0.7743(4) 0.072(2) Uani d . 1 . .
H H23 0.7978 -0.1129 0.8116 0.07(2) Uiso d R 1 . .
C C24 0.8416(5) 0.0365(7) 0.7658(4) 0.067(2) Uani d . 1 . .
H H24 0.8115 0.0890 0.7966 0.10(3) Uiso d R 1 . .
C C25 1.1392(6) 0.3627(7) 0.4834(4) 0.084(2) Uani d . 1 . .
H H25A 1.1096 0.3482 0.4353 0.101 Uiso d R 1 . .
H H25B 1.2028 0.3236 0.4876 0.101 Uiso d R 1 . .
C C26 1.1503(7) 0.4927(7) 0.4965(5) 0.107(3) Uani d . 1 . .
H H26A 1.0869 0.5301 0.4945 0.161 Uiso calc R 1 . .
H H26B 1.1884 0.5276 0.4603 0.161 Uiso calc R 1 . .
H H26C 1.1829 0.5056 0.5432 0.161 Uiso calc R 1 . .

loop_
_atom_site_aniso_label
_atom_site_aniso_U_11
_atom_site_aniso_U_22
_atom_site_aniso_U_33
_atom_site_aniso_U_12
_atom_site_aniso_U_13
_atom_site_aniso_U_23
Sn1 0.0565(3) 0.0507(3) 0.0415(3) 0.0008(2) 0.00965(19) -0.0027(2)
Cl1 0.0690(12) 0.0592(10) 0.0573(10) 0.0150(9) 0.0176(8) 0.0050(8)
Cl2 0.1224(18) 0.0624(11) 0.0690(11) 0.0002(11) 0.0563(12) -0.0073(9)
Cl3 0.0952(16) 0.0634(11) 0.0731(12) 0.0124(11) 0.0122(10) 0.0132(9)
O1 0.048(3) 0.071(3) 0.058(3) 0.000(2) 0.015(2) -0.012(2)
O2 0.053(3) 0.109(4) 0.079(3) -0.004(3) -0.007(3) -0.020(3)
N1 0.042(3) 0.049(3) 0.047(3) 0.009(3) 0.008(2) -0.005(2)
C1 0.047(4) 0.049(4) 0.058(4) 0.001(3) 0.008(3) -0.004(3)
C2 0.050(4) 0.046(4) 0.046(4) 0.004(3) 0.008(3) -0.004(3)
C3 0.073(5) 0.066(5) 0.046(4) 0.000(4) 0.005(4) -0.009(3)
C4 0.098(7) 0.067(5) 0.055(4) 0.011(5) 0.023(5) -0.017(4)
C5 0.065(5) 0.053(4) 0.063(4) 0.016(4) 0.031(4) 0.004(3)
C6 0.047(4) 0.053(4) 0.052(4) 0.009(3) 0.017(3) 0.009(3)
C7 0.052(5) 0.106(6) 0.072(5) 0.000(5) 0.010(4) 0.009(4)
C8 0.042(5) 0.129(7) 0.107(7) 0.008(5) 0.002(5) 0.038(6)
C9 0.058(6) 0.096(7) 0.128(8) 0.024(5) 0.044(6) 0.030(6)
C10 0.080(7) 0.068(5) 0.105(7) 0.027(5) 0.047(6) 0.016(5)
C11 0.098(7) 0.083(5) 0.093(6) -0.010(5) -0.028(5) -0.015(5)
O3 0.075(3) 0.054(3) 0.061(3) -0.003(3) 0.027(2) 0.011(2)
O4 0.065(3) 0.069(3) 0.047(3) 0.000(3) 0.012(2) -0.009(2)
N2 0.048(3) 0.049(3) 0.042(3) 0.002(3) 0.006(2) -0.004(2)
C15 0.043(4) 0.064(5) 0.045(4) -0.004(3) 0.002(3) 0.006(3)
C16 0.037(4) 0.044(4) 0.048(4) -0.001(3) 0.007(3) 0.004(3)
C17 0.056(4) 0.044(4) 0.064(4) -0.001(3) 0.020(3) 0.007(3)
C18 0.071(5) 0.048(4) 0.062(4) 0.006(4) 0.028(4) -0.001(3)
C19 0.053(4) 0.044(4) 0.050(4) 0.001(3) 0.011(3) 0.000(3)
C20 0.049(4) 0.048(4) 0.045(4) -0.002(3) 0.004(3) 0.007(3)
C21 0.070(5) 0.044(4) 0.057(4) -0.003(4) 0.005(4) -0.003(3)
C22 0.078(6) 0.057(5) 0.069(5) -0.009(4) 0.003(4) 0.012(4)
C23 0.088(6) 0.070(5) 0.060(5) -0.006(5) 0.023(4) 0.018(4)
C24 0.074(5) 0.064(5) 0.066(5) 0.001(4) 0.027(4) 0.006(4)
C25 0.100(7) 0.072(5) 0.087(6) -0.021(5) 0.045(5) 0.012(4)
C26 0.127(9) 0.102(7) 0.098(6) -0.028(6) 0.042(6) 0.026(5)

loop_
_atom_type_symbol
_atom_type_description
_atom_type_scat_dispersion_real
_atom_type_scat_dispersion_imag
_atom_type_scat_source
C C 0.0033 0.0016 'International Tables Vol C Tables 4.2.6.8 and 6.1.1.4'
H H 0.0000 0.0000 'International Tables Vol C Tables 4.2.6.8 and 6.1.1.4'
Cl Cl 0.1484 0.1585 'International Tables Vol C Tables 4.2.6.8 and 6.1.1.4'
N N 0.0061 0.0033 'International Tables Vol C Tables 4.2.6.8 and 6.1.1.4'
O O 0.0106 0.0060 'International Tables Vol C Tables 4.2.6.8 and 6.1.1.4'
Sn Sn -0.6537 1.4246 'International Tables Vol C Tables 4.2.6.8 and 6.1.1.4'

loop_
_geom_angle_atom_site_label_1
_geom_angle_atom_site_label_2
_geom_angle_atom_site_label_3
_geom_angle
_geom_angle_publ_flag
O1 Sn1 C11 172.6(2) y
O1 Sn1 N1 73.06(16) y
C11 Sn1 N1 107.7(3) y
O1 Sn1 Cl2 82.66(12) y
C11 Sn1 Cl2 96.4(3) y
N1 Sn1 Cl2 155.72(13) y
O1 Sn1 Cl3 87.93(13) y
C11 Sn1 Cl3 99.5(2) y
N1 Sn1 Cl3 84.64(12) y
Cl2 Sn1 Cl3 94.28(6) y
O1 Sn1 Cl1 83.87(13) y
C11 Sn1 Cl1 88.8(2) y
N1 Sn1 Cl1 84.22(12) y
Cl2 Sn1 Cl1 93.73(6) y
Cl3 Sn1 Cl1 167.71(6) y
C1 O1 Sn1 121.6(4) ?
C2 N1 C6 118.7(5) ?
C2 N1 Sn1 110.4(4) ?
C6 N1 Sn1 130.8(4) ?
O2 C1 O1 123.7(6) ?
O2 C1 C2 119.7(6) ?
O1 C1 C2 116.6(6) ?
N1 C2 C3 122.6(6) ?
N1 C2 C1 116.2(5) ?
C3 C2 C1 121.2(6) ?
C4 C3 C2 120.0(7) ?
C4 C3 H3 120.0 ?
C2 C3 H3 120.0 ?
C3 C4 C5 119.4(6) ?
C3 C4 H4 120.3 ?
C5 C4 H4 120.3 ?
C4 C5 C10 123.9(7) ?
C4 C5 C6 118.8(6) ?
C10 C5 C6 117.3(7) ?
N1 C6 C7 119.7(6) ?
N1 C6 C5 120.5(6) ?
C7 C6 C5 119.8(6) ?
C8 C7 C6 119.8(7) ?
C8 C7 H7 120.1 ?
C6 C7 H7 120.1 ?
C7 C8 C9 120.5(8) ?
C7 C8 H8 119.8 ?
C9 C8 H8 119.8 ?
C10 C9 C8 119.4(8) ?
C10 C9 H9 120.3 ?
C8 C9 H9 120.3 ?
C9 C10 C5 123.1(8) ?
C9 C10 H10 118.4 ?
C5 C10 H10 118.4 ?
C12 C11 Sn1 112.1(8) ?
C12' C11 Sn1 117.2(12) ?
C12 C11 H11A 109.2 ?
C12' C11 H11A 80.4 ?
Sn1 C11 H11A 109.2 ?
C12 C11 H11B 109.2 ?
C12' C11 H11B 126.9 ?
Sn1 C11 H11B 109.2 ?
H11A C11 H11B 107.9 ?
C12 C11 H11C 132.5 ?
C12' C11 H11C 107.6 ?
Sn1 C11 H11C 108.0 ?
H11B C11 H11C 79.6 ?
C12 C11 H11D 83.6 ?
C12' C11 H11D 108.3 ?
Sn1 C11 H11D 108.0 ?
H11A C11 H11D 131.6 ?
H11C C11 H11D 107.3 ?
C13 C12 C11 114.3(14) ?
C13 C12 H12A 108.7 ?
C11 C12 H12A 108.7 ?
C13 C12 H12B 108.7 ?
C11 C12 H12B 108.7 ?
H12A C12 H12B 107.6 ?
C12 C13 C14 103.0(16) ?
C12 C13 H13A 111.2 ?
C14 C13 H13A 111.2 ?
C12 C13 H13B 111.2 ?
C14 C13 H13B 111.2 ?
H13A C13 H13B 109.1 ?
C13 C14 H14A 109.5 ?
C13 C14 H14B 109.5 ?
H14A C14 H14B 109.5 ?
C13 C14 H14C 109.5 ?
H14A C14 H14C 109.5 ?
H14B C14 H14C 109.5 ?
C13' C12' C11 94.6(19) ?
C13' C12' H12C 112.8 ?
C11 C12' H12C 112.8 ?
C13' C12' H12D 112.8 ?
C11 C12' H12D 112.8 ?
H12C C12' H12D 110.3 ?
C12' C13' C14' 113(3) ?
C12' C13' H13C 109.0 ?
C14' C13' H13C 109.0 ?
C12' C13' H13D 109.0 ?
C14' C13' H13D 109.0 ?
H13C C13' H13D 107.8 ?
C13' C14' H14D 109.5 ?
C13' C14' H14E 109.5 ?
H14D C14' H14E 109.5 ?
C13' C14' H14F 109.5 ?
H14D C14' H14F 109.5 ?
H14E C14' H14F 109.5 ?
C15 O3 C25 117.5(5) ?
C16 N2 C20 124.1(5) ?
C16 N2 H2 118.0 ?
C20 N2 H2 118.0 ?
O4 C15 O3 127.4(6) ?
O4 C15 C16 122.7(6) ?
O3 C15 C16 109.9(6) ?
N2 C16 C17 119.1(5) ?
N2 C16 C15 116.0(5) ?
C17 C16 C15 124.9(6) ?
C18 C17 C16 119.9(6) ?
C18 C17 H17 120.2 ?
C16 C17 H17 119.9 ?
C17 C18 C19 121.7(6) ?
C17 C18 H18 119.1 ?
C19 C18 H18 119.2 ?
C18 C19 C24 124.4(6) ?
C18 C19 C20 117.5(6) ?
C24 C19 C20 118.1(6) ?
N2 C20 C21 121.8(6) ?
N2 C20 C19 117.7(5) ?
C21 C20 C19 120.4(6) ?
C22 C21 C20 119.1(6) ?
C22 C21 H21 120.5 ?
C20 C21 H21 120.5 ?
C21 C22 C23 120.4(7) ?
C21 C22 H22 119.7 ?
C23 C22 H22 119.9 ?
C24 C23 C22 121.5(7) ?
C24 C23 H23 119.3 ?
C22 C23 H23 119.2 ?
C23 C24 C19 120.4(7) ?
C23 C24 H24 119.8 ?
C19 C24 H24 119.8 ?
O3 C25 C26 107.6(6) ?
O3 C25 H25A 110.2 ?
C26 C25 H25A 110.3 ?
O3 C25 H25B 110.3 ?
C26 C25 H25B 110.0 ?
H25A C25 H25B 108.5 ?
C25 C26 H26A 109.5 ?
C25 C26 H26B 109.5 ?
H26A C26 H26B 109.5 ?
C25 C26 H26C 109.5 ?
H26A C26 H26C 109.5 ?
H26B C26 H26C 109.5 ?

loop_
_geom_bond_atom_site_label_1
_geom_bond_atom_site_label_2
_geom_bond_distance
_geom_bond_publ_flag
Sn1 O1 2.079(4) y
Sn1 C11 2.142(7) y
Sn1 N1 2.371(4) y
Sn1 Cl2 2.4405(18) y
Sn1 Cl3 2.4482(18) y
Sn1 Cl1 2.4924(16) y
O1 C1 1.275(7) ?
O2 C1 1.221(7) ?
N1 C2 1.325(7) ?
N1 C6 1.383(7) ?
C1 C2 1.500(8) ?
C2 C3 1.386(8) ?
C3 C4 1.355(9) ?
C3 H3 0.9300 ?
C4 C5 1.394(10) ?
C4 H4 0.9300 ?
C5 C10 1.403(10) ?
C5 C6 1.407(8) ?
C6 C7 1.398(9) ?
C7 C8 1.361(10) ?
C7 H7 0.9300 ?
C8 C9 1.411(11) ?
C8 H8 0.9300 ?
C9 C10 1.316(11) ?
C9 H9 0.9300 ?
C10 H10 0.9300 ?
C11 C12 1.579(13) ?
C11 C12' 1.587(16) ?
C11 H11A 0.9700 ?
C11 H11B 0.9700 ?
C11 H11C 0.9700 ?
C11 H11D 0.9700 ?
C12 C13 1.511(14) ?
C12 H12A 0.9700 ?
C12 H12B 0.9700 ?
C13 C14 1.518(15) ?
C13 H13A 0.9700 ?
C13 H13B 0.9700 ?
C14 H14A 0.9600 ?
C14 H14B 0.9600 ?
C14 H14C 0.9600 ?
C12' C13' 1.547(17) ?
C12' H12C 0.9700 ?
C12' H12D 0.9700 ?
C13' C14' 1.555(17) ?
C13' H13C 0.9700 ?
C13' H13D 0.9700 ?
C14' H14D 0.9600 ?
C14' H14E 0.9600 ?
C14' H14F 0.9600 ?
O3 C15 1.315(7) ?
O3 C25 1.452(7) ?
O4 C15 1.197(7) ?
N2 C16 1.322(7) ?
N2 C20 1.363(7) ?
N2 H2 0.8600 ?
C15 C16 1.494(8) ?
C16 C17 1.375(8) ?
C17 C18 1.355(8) ?
C17 H17 0.9298 ?
C18 C19 1.387(8) ?
C18 H18 0.9300 ?
C19 C24 1.403(8) ?
C19 C20 1.419(8) ?
C20 C21 1.397(8) ?
C21 C22 1.364(8) ?
C21 H21 0.9305 ?
C22 C23 1.398(9) ?
C22 H22 0.9295 ?
C23 C24 1.339(9) ?
C23 H23 0.9303 ?
C24 H24 0.9306 ?
C25 C26 1.463(9) ?
C25 H25A 0.9699 ?
C25 H25B 0.9699 ?
C26 H26A 0.9600 ?
C26 H26B 0.9600 ?
C26 H26C 0.9600 ?

loop_
_geom_hbond_atom_site_label_D
_geom_hbond_atom_site_label_H
_geom_hbond_atom_site_label_A
_geom_hbond_site_symmetry_A
_geom_hbond_distance_DH
_geom_hbond_distance_HA
_geom_hbond_distance_DA
_geom_hbond_angle_DHA
N2 H2 O2 3_756 0.86 2.26 3.078(7) 158.4
N2 H2 O4 3_756 0.86 2.53 2.990(6) 114.2
